data_7063045
loop_
_publ_author_name
'Dune\,s, Gabriel'
'Silvestru, Cristian'

_publ_section_title
;
 NCN-pincer organopnictogen(iii) bis(aryloxides)
;
_journal_issue 12
_journal_name_full 'New Journal of Chemistry'
_journal_page_first 5523
_journal_page_last 5529
_journal_paper_doi 10.1039/D3NJ05840A
_journal_volume 48
_journal_year 2024
_chemical_formula_sum 'C36 H53 N2 O2 Sb'
_chemical_formula_weight 667.55
_chemical_name_common dg245
_space_group_crystal_system monoclinic
_space_group_IT_number 15
_space_group_name_Hall '-C 2yc'
_space_group_name_H-M_alt 'C 1 2/c 1'
_atom_sites_solution_hydrogens geom
_audit_update_record
;
2022-06-02 deposited with the CCDC.	2024-02-22 downloaded from the CCDC.
;
_cell_angle_alpha 90
_cell_angle_beta 95.402(2)
_cell_angle_gamma 90
_cell_formula_units_Z 4
_cell_length_a 18.6622(10)
_cell_length_b 10.6493(5)
_cell_length_c 17.3555(9)
_cell_measurement_reflns_used 9984
_cell_measurement_temperature 100.(2)
_cell_measurement_theta_max 30.6740
_cell_measurement_theta_min 2.1923
_cell_volume 3433.9(3)
_computing_cell_refinement 'SAINT V8.40B (Bruker Nano, Inc., 2019)'
_computing_data_collection 'Bruker APEX3 2019.11-0'
_computing_data_reduction 'SAINT V8.40B (Bruker Nano, Inc., 2019)'
_computing_molecular_graphics 'shelXle (C.B. Huebschle, rev 994)'
_computing_publication_material 'Bruker APEX3 2019.11-0'
_computing_structure_refinement 'SHELXL-2018/3 (Sheldrick, 2018)'
_computing_structure_solution 'SHELXT 2018/2 (Sheldrick, 2018)'
_diffrn_ambient_temperature 100.(2)
_diffrn_detector_area_resol_mean 7.3910
_diffrn_measured_fraction_theta_full 1.000
_diffrn_measured_fraction_theta_max 1.000
_diffrn_measurement_device_type 'Bruker D8 Venture'
_diffrn_measurement_method '\f and \w scans'
_diffrn_radiation_monochromator 'multilayer optics'
_diffrn_radiation_type 'Mo K\a'
_diffrn_radiation_wavelength 0.71073
_diffrn_reflns_av_R_equivalents 0.0559
_diffrn_reflns_av_unetI/netI 0.0223
_diffrn_reflns_limit_h_max 23
_diffrn_reflns_limit_h_min -23
_diffrn_reflns_limit_k_max 13
_diffrn_reflns_limit_k_min -13
_diffrn_reflns_limit_l_max 22
_diffrn_reflns_limit_l_min -22
_diffrn_reflns_number 55025
_diffrn_reflns_theta_full 25.24
_diffrn_reflns_theta_max 27.00
_diffrn_reflns_theta_min 2.19
_diffrn_source 'Incoatec Mo--I\mS 3.0 microfocus source'
_diffrn_source_current 1.4
_diffrn_source_power 0.07
_diffrn_source_voltage 50
_exptl_absorpt_coefficient_mu 0.835
_exptl_absorpt_correction_T_max 0.95
_exptl_absorpt_correction_T_min 0.87
_exptl_absorpt_correction_type multi-scan
_exptl_absorpt_process_details
;
Krause, L., Herbst-Irmer, R., Sheldrick G.M. & Stalke D.,
J. Appl. Cryst. 48 (2015) 3-10
;
_exptl_crystal_colour 'clear colourless'
_exptl_crystal_density_diffrn 1.291
_exptl_crystal_density_method 'not measured'
_exptl_crystal_description block
_exptl_crystal_F_000 1400
_exptl_crystal_size_max 0.090
_exptl_crystal_size_mid 0.070
_exptl_crystal_size_min 0.060
_refine_diff_density_max 0.433
_refine_diff_density_min -0.296
_refine_ls_extinction_method none
_refine_ls_goodness_of_fit_ref 1.052
_refine_ls_hydrogen_treatment constr
_refine_ls_matrix_type full
_refine_ls_number_parameters 193
_refine_ls_number_reflns 3754
_refine_ls_number_restraints 0
_refine_ls_restrained_S_all 1.052
_refine_ls_R_factor_all 0.0252
_refine_ls_R_factor_gt 0.0202
_refine_ls_shift/su_max 0.000
_refine_ls_shift/su_mean 0.000
_refine_ls_structure_factor_coef Fsqd
_refine_ls_weighting_details 'w=1/[\s^2^(Fo^2^)+(0.0124P)^2^+5.3359P] where P=(Fo^2^+2Fc^2^)/3'
_refine_ls_weighting_scheme calc
_refine_ls_wR_factor_gt 0.0437
_refine_ls_wR_factor_ref 0.0460
_reflns_Friedel_coverage 0.000
_reflns_number_gt 3389
_reflns_number_total 3754
_reflns_threshold_expression 'I > 2\s(I)'
_cod_data_source_file d3nj05840a3.cif
_cod_data_source_block 121richy
_cod_depositor_comments
;
The following automatic conversions were performed:

data item '_exptl_absorpt_correction_type' value 'Multi-Scan' was
changed to 'multi-scan' in accordance with the
/home/data/users/saulius/crontab/automatic-downloads/rss-feeds/RSC/lib/dictionaries/cif_core.dic
dictionary named 'cif_core.dic' version 2.4.2 last updated on
2011-04-26.

Automatic conversion script
Id: cif_fix_values 8170 2020-07-09 18:12:32Z antanas 

 Adding full bibliography for 7063045--7063046.cif.
;
_cod_database_code 7063045

loop_
_space_group_symop_operation_xyz
'x, y, z'
'-x, y, -z+1/2'
'x+1/2, y+1/2, z'
'-x+1/2, y+1/2, -z+1/2'
'-x, -y, -z'
'x, -y, z-1/2'
'-x+1/2, -y+1/2, -z'
'x+1/2, -y+1/2, z-1/2'

loop_
_atom_site_type_symbol
_atom_site_label
_atom_site_fract_x
_atom_site_fract_y
_atom_site_fract_z
_atom_site_U_iso_or_equiv
_atom_site_adp_type
_atom_site_calc_flag
_atom_site_refinement_flags_adp
_atom_site_refinement_flags_occupancy
_atom_site_refinement_flags_posn
_atom_site_occupancy
_atom_site_disorder_assembly
_atom_site_disorder_group
Sb Sb1 0.5 0.49164(2) 0.75 0.01173(5) Uani d T P S 1 . .
O O1 0.55680(6) 0.46611(10) 0.64648(6) 0.0154(2) Uani d . . . 1 . .
N N1 0.40154(7) 0.43135(13) 0.65599(8) 0.0159(3) Uani d . . . 1 . .
C C1 0.5 0.2933(2) 0.75 0.0149(5) Uani d T P S 1 . .
C C2 0.45944(9) 0.22959(15) 0.69120(10) 0.0185(3) Uani d . . . 1 . .
C C3 0.45899(10) 0.09851(16) 0.69199(13) 0.0290(4) Uani d . . . 1 . .
H H3 0.430697 0.053307 0.652934 0.035 Uiso calc U . R 1 . .
C C4 0.5 0.0348(2) 0.75 0.0348(7) Uani d T P S 1 . .
H H4 0.499999 -0.05436 0.750001 0.042 Uiso calc U P R 1 . .
C C5 0.42177(9) 0.30646(16) 0.62676(10) 0.0205(4) Uani d . . . 1 . .
H H5A 0.453924 0.317472 0.585041 0.025 Uiso calc U . R 1 . .
H H5B 0.377997 0.261762 0.604835 0.025 Uiso calc U . R 1 . .
C C6 0.39341(10) 0.52398(17) 0.59219(10) 0.0236(4) Uani d . . . 1 . .
H H6A 0.439551 0.534206 0.570219 0.035 Uiso calc U . R 1 . .
H H6B 0.378273 0.604843 0.612189 0.035 Uiso calc U . R 1 . .
H H6C 0.357043 0.494219 0.551916 0.035 Uiso calc U . R 1 . .
C C7 0.33382(9) 0.42062(16) 0.69315(10) 0.0188(3) Uani d . . . 1 . .
H H7A 0.294112 0.40189 0.653788 0.028 Uiso calc U . R 1 . .
H H7B 0.324176 0.49998 0.718832 0.028 Uiso calc U . R 1 . .
H H7C 0.338226 0.352857 0.731514 0.028 Uiso calc U . R 1 . .
C C8 0.62188(8) 0.48838(15) 0.62292(8) 0.0140(3) Uani d . . . 1 . .
C C9 0.66518(9) 0.38495(15) 0.60450(9) 0.0146(3) Uani d . . . 1 . .
C C10 0.73191(9) 0.40718(16) 0.57824(10) 0.0185(3) Uani d . . . 1 . .
H H10 0.761004 0.337976 0.566248 0.022 Uiso calc U . R 1 . .
C C11 0.75712(9) 0.52839(16) 0.56908(10) 0.0218(4) Uani d . . . 1 . .
H H11 0.802803 0.542051 0.550585 0.026 Uiso calc U . R 1 . .
C C12 0.71490(9) 0.62918(16) 0.58722(10) 0.0207(4) Uani d . . . 1 . .
H H12 0.732166 0.712101 0.58083 0.025 Uiso calc U . R 1 . .
C C13 0.64762(9) 0.61200(15) 0.61465(9) 0.0164(3) Uani d . . . 1 . .
C C14 0.63601(9) 0.25280(14) 0.61193(10) 0.0167(3) Uani d . . . 1 . .
H H14 0.601159 0.255293 0.652281 0.02 Uiso calc U . R 1 . .
C C15 0.59397(10) 0.21155(16) 0.53581(10) 0.0216(4) Uani d . . . 1 . .
H H15A 0.557172 0.274471 0.519986 0.032 Uiso calc U . R 1 . .
H H15B 0.570787 0.130477 0.543353 0.032 Uiso calc U . R 1 . .
H H15C 0.627113 0.203394 0.49553 0.032 Uiso calc U . R 1 . .
C C16 0.69343(10) 0.15581(16) 0.63784(11) 0.0246(4) Uani d . . . 1 . .
H H16A 0.670244 0.076091 0.648889 0.037 Uiso calc U . R 1 . .
H H16B 0.721767 0.185749 0.684647 0.037 Uiso calc U . R 1 . .
H H16C 0.725183 0.14327 0.59662 0.037 Uiso calc U . R 1 . .
C C17 0.60454(9) 0.72442(14) 0.63846(10) 0.0180(3) Uani d . . . 1 . .
H H17 0.554442 0.694916 0.644131 0.022 Uiso calc U . R 1 . .
C C18 0.63600(11) 0.77389(17) 0.71750(10) 0.0248(4) Uani d . . . 1 . .
H H18A 0.686355 0.798056 0.714659 0.037 Uiso calc U . R 1 . .
H H18B 0.63338 0.708037 0.756576 0.037 Uiso calc U . R 1 . .
H H18C 0.608374 0.847181 0.731763 0.037 Uiso calc U . R 1 . .
C C19 0.59968(11) 0.83066(16) 0.57936(10) 0.0246(4) Uani d . . . 1 . .
H H19A 0.579303 0.798529 0.529096 0.037 Uiso calc U . R 1 . .
H H19B 0.647906 0.864375 0.574467 0.037 Uiso calc U . R 1 . .
H H19C 0.568714 0.897407 0.596529 0.037 Uiso calc U . R 1 . .

loop_
_atom_site_aniso_label
_atom_site_aniso_U_11
_atom_site_aniso_U_22
_atom_site_aniso_U_33
_atom_site_aniso_U_12
_atom_site_aniso_U_13
_atom_site_aniso_U_23
Sb1 0.01060(8) 0.01238(7) 0.01248(7) 0 0.00249(5) 0
O1 0.0137(6) 0.0166(5) 0.0168(6) -0.0017(4) 0.0061(4) -0.0013(4)
N1 0.0131(7) 0.0207(7) 0.0139(7) -0.0002(5) 0.0013(6) 0.0000(5)
C1 0.0126(11) 0.0124(10) 0.0207(12) 0 0.0078(9) 0
C2 0.0127(8) 0.0184(8) 0.0256(9) -0.0021(6) 0.0080(7) -0.0058(7)
C3 0.0175(9) 0.0200(9) 0.0503(13) -0.0038(7) 0.0065(9) -0.0111(8)
C4 0.0212(14) 0.0134(11) 0.070(2) 0 0.0074(14) 0
C5 0.0155(9) 0.0257(9) 0.0209(9) -0.0045(7) 0.0038(7) -0.0096(7)
C6 0.0221(9) 0.0322(9) 0.0159(8) -0.0002(7) -0.0007(7) 0.0069(7)
C7 0.0122(8) 0.0249(8) 0.0194(8) -0.0006(6) 0.0023(7) -0.0009(7)
C8 0.0124(7) 0.0185(7) 0.0111(7) -0.0016(6) 0.0016(6) 0.0005(6)
C9 0.0143(8) 0.0171(7) 0.0125(8) -0.0005(6) 0.0012(6) -0.0015(6)
C10 0.0150(9) 0.0222(8) 0.0188(8) 0.0021(6) 0.0040(7) -0.0026(6)
C11 0.0148(8) 0.0286(9) 0.0231(9) -0.0036(7) 0.0068(7) -0.0012(7)
C12 0.0193(9) 0.0195(8) 0.0237(9) -0.0066(7) 0.0047(7) -0.0013(7)
C13 0.0159(9) 0.0171(7) 0.0164(8) -0.0016(6) 0.0029(7) -0.0014(6)
C14 0.0168(9) 0.0150(7) 0.0188(8) 0.0011(6) 0.0040(7) -0.0016(6)
C15 0.0210(9) 0.0206(8) 0.0230(9) -0.0017(7) 0.0013(7) -0.0017(7)
C16 0.0250(10) 0.0181(8) 0.0301(10) 0.0027(7) -0.0005(8) 0.0000(7)
C17 0.0180(9) 0.0152(7) 0.0213(8) -0.0016(6) 0.0048(7) -0.0001(6)
C18 0.0300(11) 0.0247(9) 0.0201(9) 0.0061(7) 0.0050(8) -0.0026(7)
C19 0.0331(11) 0.0177(8) 0.0228(9) 0.0009(7) 0.0014(8) -0.0003(7)

loop_
_atom_type_symbol
_atom_type_description
_atom_type_scat_dispersion_real
_atom_type_scat_dispersion_imag
_atom_type_scat_source
C C 0.0033 0.0016 'International Tables Vol C Tables 4.2.6.8 and 6.1.1.4'
H H 0.0000 0.0000 'International Tables Vol C Tables 4.2.6.8 and 6.1.1.4'
N N 0.0061 0.0033 'International Tables Vol C Tables 4.2.6.8 and 6.1.1.4'
O O 0.0106 0.0060 'International Tables Vol C Tables 4.2.6.8 and 6.1.1.4'
Sb Sb -0.5866 1.5461 'International Tables Vol C Tables 4.2.6.8 and 6.1.1.4'

loop_
_geom_angle_atom_site_label_1
_geom_angle_atom_site_label_2
_geom_angle_atom_site_label_3
_geom_angle_site_symmetry_1
_geom_angle_site_symmetry_3
_geom_angle
_geom_angle_publ_flag
C1 Sb1 O1 . 2_656 82.86(3) ?
C1 Sb1 O1 . . 82.86(3) ?
O1 Sb1 O1 2_656 . 165.72(6) ?
C1 Sb1 N1 . . 74.65(3) ?
O1 Sb1 N1 2_656 . 97.15(4) ?
O1 Sb1 N1 . . 79.03(4) ?
C1 Sb1 N1 . 2_656 74.65(3) ?
O1 Sb1 N1 2_656 2_656 79.03(4) ?
O1 Sb1 N1 . 2_656 97.15(4) ?
N1 Sb1 N1 . 2_656 149.31(6) ?
C8 O1 Sb1 . . 138.82(10) ?
C7 N1 C6 . . 110.30(13) ?
C7 N1 C5 . . 109.60(13) ?
C6 N1 C5 . . 110.66(13) ?
C7 N1 Sb1 . . 110.60(10) ?
C6 N1 Sb1 . . 110.15(10) ?
C5 N1 Sb1 . . 105.42(10) ?
C2 C1 C2 . 2_656 121.6(2) ?
C2 C1 Sb1 . . 119.22(10) ?
C2 C1 Sb1 2_656 . 119.22(10) ?
C1 C2 C3 . . 118.97(17) ?
C1 C2 C5 . . 117.68(15) ?
C3 C2 C5 . . 123.23(16) ?
C4 C3 C2 . . 119.58(19) ?
C3 C4 C3 . 2_656 121.3(2) ?
N1 C5 C2 . . 110.44(13) ?
O1 C8 C13 . . 121.53(14) ?
O1 C8 C9 . . 118.89(14) ?
C13 C8 C9 . . 119.57(14) ?
C10 C9 C8 . . 119.30(14) ?
C10 C9 C14 . . 121.76(14) ?
C8 C9 C14 . . 118.91(14) ?
C9 C10 C11 . . 121.41(15) ?
C12 C11 C10 . . 119.23(15) ?
C11 C12 C13 . . 121.67(16) ?
C12 C13 C8 . . 118.81(15) ?
C12 C13 C17 . . 120.32(14) ?
C8 C13 C17 . . 120.82(14) ?
C9 C14 C16 . . 113.89(14) ?
C9 C14 C15 . . 110.50(13) ?
C16 C14 C15 . . 110.35(14) ?
C13 C17 C19 . . 113.65(14) ?
C13 C17 C18 . . 110.23(14) ?
C19 C17 C18 . . 109.90(14) ?

loop_
_geom_bond_atom_site_label_1
_geom_bond_atom_site_label_2
_geom_bond_site_symmetry_2
_geom_bond_distance
_geom_bond_publ_flag
Sb1 C1 . 2.113(2) ?
Sb1 O1 2_656 2.1872(11) ?
Sb1 O1 . 2.1872(11) ?
Sb1 N1 . 2.4263(14) ?
Sb1 N1 2_656 2.4263(14) ?
O1 C8 . 1.3386(18) ?
N1 C7 . 1.476(2) ?
N1 C6 . 1.480(2) ?
N1 C5 . 1.485(2) ?
C1 C2 . 1.389(2) ?
C1 C2 2_656 1.389(2) ?
C2 C3 . 1.396(2) ?
C2 C5 . 1.506(2) ?
C3 C4 . 1.383(2) ?
C8 C13 . 1.413(2) ?
C8 C9 . 1.420(2) ?
C9 C10 . 1.386(2) ?
C9 C14 . 1.519(2) ?
C10 C11 . 1.388(2) ?
C11 C12 . 1.385(2) ?
C12 C13 . 1.396(2) ?
C13 C17 . 1.521(2) ?
C14 C16 . 1.525(2) ?
C14 C15 . 1.536(2) ?
C17 C19 . 1.524(2) ?
C17 C18 . 1.534(2) ?

loop_
_geom_torsion_atom_site_label_1
_geom_torsion_atom_site_label_2
_geom_torsion_atom_site_label_3
_geom_torsion_atom_site_label_4
_geom_torsion_site_symmetry_1
_geom_torsion_site_symmetry_2
_geom_torsion_site_symmetry_3
_geom_torsion_site_symmetry_4
_geom_torsion
_geom_torsion_publ_flag
C2 C1 C2 C3 2_656 . . . 0.73(12) ?
Sb1 C1 C2 C3 . . . . -179.27(12) ?
C2 C1 C2 C5 2_656 . . . -175.44(16) ?
Sb1 C1 C2 C5 . . . . 4.56(16) ?
C1 C2 C3 C4 . . . . -1.5(2) ?
C5 C2 C3 C4 . . . . 174.49(14) ?
C2 C3 C4 C3 . . . 2_656 0.74(12) ?
C7 N1 C5 C2 . . . . -81.88(16) ?
C6 N1 C5 C2 . . . . 156.26(14) ?
Sb1 N1 C5 C2 . . . . 37.19(14) ?
C1 C2 C5 N1 . . . . -30.91(19) ?
C3 C2 C5 N1 . . . . 153.10(16) ?
Sb1 O1 C8 C13 . . . . -65.8(2) ?
Sb1 O1 C8 C9 . . . . 115.45(15) ?
O1 C8 C9 C10 . . . . 178.43(14) ?
C13 C8 C9 C10 . . . . -0.4(2) ?
O1 C8 C9 C14 . . . . 0.2(2) ?
C13 C8 C9 C14 . . . . -178.60(15) ?
C8 C9 C10 C11 . . . . -0.4(3) ?
C14 C9 C10 C11 . . . . 177.75(16) ?
C9 C10 C11 C12 . . . . 0.6(3) ?
C10 C11 C12 C13 . . . . 0.1(3) ?
C11 C12 C13 C8 . . . . -0.9(3) ?
C11 C12 C13 C17 . . . . 176.43(16) ?
O1 C8 C13 C12 . . . . -177.75(15) ?
C9 C8 C13 C12 . . . . 1.0(2) ?
O1 C8 C13 C17 . . . . 4.9(2) ?
C9 C8 C13 C17 . . . . -176.31(15) ?
C10 C9 C14 C16 . . . . 36.0(2) ?
C8 C9 C14 C16 . . . . -145.78(15) ?
C10 C9 C14 C15 . . . . -88.83(19) ?
C8 C9 C14 C15 . . . . 89.35(18) ?
C12 C13 C17 C19 . . . . 47.8(2) ?
C8 C13 C17 C19 . . . . -134.88(16) ?
C12 C13 C17 C18 . . . . -76.0(2) ?
C8 C13 C17 C18 . . . . 101.24(18) ?
